data_4124896
loop_
_publ_author_name
'Imada, Yasuyuki'
'Nakano, Hideyuki'
'Furukawa, Ko'
'Kishi, Ryohei'
'Nakano, Masayoshi'
'Maruyama, Hitoshi'
'Nakamoto, Masaaki'
'Sekiguchi, Akira'
'Ogawa, Masahiro'
'Ohta, Toshiaki'
'Yamamoto, Yohsuke'

_publ_section_title
;
 Isolation of Hypervalent Group-16 Radicals and Their Application in
 Organic-Radical Batteries.
;
_journal_issue 2
_journal_name_full 'Journal of the American Chemical Society'
_journal_page_first 479
_journal_page_last 482
_journal_paper_doi 10.1021/jacs.5b10774
_journal_volume 138
_journal_year 2016
_chemical_formula_sum 'C16 H3 F20 O2 Se'
_chemical_formula_weight 686.14
_chemical_name_systematic
;
 ?
;
_space_group_IT_number 4
_symmetry_cell_setting monoclinic
_symmetry_space_group_name_Hall 'P 2yb'
_symmetry_space_group_name_H-M 'P 1 21 1'
_atom_sites_solution_hydrogens geom
_atom_sites_solution_primary direct
_atom_sites_solution_secondary difmap
_audit_creation_method SHELXL-97
_cell_angle_alpha 90.00
_cell_angle_beta 105.8090(10)
_cell_angle_gamma 90.00
_cell_formula_units_Z 4
_cell_length_a 11.7263(10)
_cell_length_b 11.8526(10)
_cell_length_c 15.8755(13)
_cell_measurement_reflns_used 3279
_cell_measurement_temperature 173(2)
_cell_measurement_theta_max 27.11
_cell_measurement_theta_min 2.49
_cell_volume 2123.0(3)
_computing_cell_refinement 'Bruker SAINT'
_computing_data_collection 'Bruker APEX2'
_computing_data_reduction 'Bruker SAINT'
_computing_molecular_graphics 'Yadokari-XG 2009 (Wakita Nemoto et al., 2009)'
_computing_publication_material 'Yadokari-XG 2009 (Wakita,Nemoto et al., 2009)'
_computing_structure_refinement 'SHELXL-97 (Sheldrick, 1997)'
_computing_structure_solution SIR-2004
_diffrn_ambient_temperature 173(2)
_diffrn_measured_fraction_theta_full 0.988
_diffrn_measured_fraction_theta_max 0.988
_diffrn_measurement_device_type 'Bruker APEX-II CCD'
_diffrn_measurement_method '\f and \w scans'
_diffrn_radiation_monochromator 'Bruker Helios multilayered confocal mirror'
_diffrn_radiation_source 'Bruker TXS fine-focus rotating anode'
_diffrn_radiation_type MoK\a
_diffrn_radiation_wavelength 0.71073
_diffrn_reflns_av_R_equivalents 0.0219
_diffrn_reflns_av_sigmaI/netI 0.0416
_diffrn_reflns_limit_h_max 15
_diffrn_reflns_limit_h_min -12
_diffrn_reflns_limit_k_max 15
_diffrn_reflns_limit_k_min -15
_diffrn_reflns_limit_l_max 15
_diffrn_reflns_limit_l_min -20
_diffrn_reflns_number 12039
_diffrn_reflns_theta_full 27.50
_diffrn_reflns_theta_max 27.50
_diffrn_reflns_theta_min 2.17
_exptl_absorpt_coefficient_mu 1.958
_exptl_absorpt_correction_T_max 0.9619
_exptl_absorpt_correction_T_min 0.7942
_exptl_absorpt_correction_type empirical
_exptl_absorpt_process_details
;
 SADABS (Sheldrick, 1997)
;
_exptl_crystal_colour red
_exptl_crystal_density_diffrn 2.147
_exptl_crystal_density_method 'not measured'
_exptl_crystal_description block
_exptl_crystal_F_000 1316
_exptl_crystal_size_max 0.25
_exptl_crystal_size_mid 0.07
_exptl_crystal_size_min 0.05
_refine_diff_density_max 2.146
_refine_diff_density_min -1.017
_refine_diff_density_rms 0.122
_refine_ls_abs_structure_details 'Flack H D (1983), Acta Cryst. A39, 876-881'
_refine_ls_abs_structure_Flack 0.487(12)
_refine_ls_extinction_method none
_refine_ls_goodness_of_fit_ref 1.066
_refine_ls_hydrogen_treatment constr
_refine_ls_matrix_type full
_refine_ls_number_parameters 703
_refine_ls_number_reflns 8749
_refine_ls_number_restraints 1
_refine_ls_restrained_S_all 1.066
_refine_ls_R_factor_all 0.0667
_refine_ls_R_factor_gt 0.0617
_refine_ls_shift/su_max 0.001
_refine_ls_shift/su_mean 0.000
_refine_ls_structure_factor_coef Fsqd
_refine_ls_weighting_details 'calc w=1/[\s^2^(Fo^2^)+(0.1093P)^2^+4.1463P] where P=(Fo^2^+2Fc^2^)/3'
_refine_ls_weighting_scheme calc
_refine_ls_wR_factor_gt 0.1723
_refine_ls_wR_factor_ref 0.1776
_reflns_number_gt 7905
_reflns_number_total 8749
_reflns_threshold_expression >2sigma(I)
_cod_data_source_file ja5b10774_si_002.cif
_cod_data_source_block 7
_cod_original_sg_symbol_H-M 'P 21'
_cod_database_code 4124896

loop_
_symmetry_equiv_pos_as_xyz
'x, y, z'
'-x, y+1/2, -z'

loop_
_atom_site_label
_atom_site_type_symbol
_atom_site_fract_x
_atom_site_fract_y
_atom_site_fract_z
_atom_site_U_iso_or_equiv
_atom_site_adp_type
_atom_site_occupancy
_atom_site_symmetry_multiplicity
_atom_site_calc_flag
_atom_site_refinement_flags
Se1 Se 0.05794(5) 0.18674(6) 0.99159(4) 0.0442(2) Uani 1 1 d .
C1 C 0.2131(5) 0.1982(5) 0.9823(4) 0.0283(11) Uani 1 1 d .
C2 C 0.2682(6) 0.0967(6) 0.9757(5) 0.0370(14) Uani 1 1 d .
C3 C 0.3826(6) 0.0950(6) 0.9685(6) 0.0464(18) Uani 1 1 d .
H1 H 0.4207 0.0255 0.9639 0.056 Uiso 1 1 calc R
C4 C 0.4417(5) 0.1975(6) 0.9680(5) 0.0445(16) Uani 1 1 d .
H2 H 0.5204 0.1971 0.9625 0.053 Uiso 1 1 calc R
C5 C 0.3886(5) 0.2981(6) 0.9753(5) 0.0378(14) Uani 1 1 d .
H3 H 0.4302 0.3667 0.9743 0.045 Uiso 1 1 calc R
C6 C 0.2722(5) 0.3009(5) 0.9844(4) 0.0271(11) Uani 1 1 d .
C7 C 0.1938(5) -0.0088(5) 0.9776(5) 0.0372(15) Uani 1 1 d .
O1 O 0.0812(4) 0.0231(4) 0.9829(4) 0.0357(10) Uani 1 1 d .
C8 C 0.2515(6) -0.0826(7) 1.0608(7) 0.055(2) Uani 1 1 d .
C9 C 0.2526(11) -0.0308(11) 1.1505(7) 0.079(3) Uani 1 1 d .
C10 C 0.1746(7) -0.0801(9) 0.8922(7) 0.063(2) Uani 1 1 d .
C11 C 0.1327(16) -0.0198(13) 0.8080(8) 0.103(5) Uani 1 1 d .
F1 F 0.3633(5) -0.1093(7) 1.0637(7) 0.125(4) Uani 1 1 d .
F2 F 0.1885(6) -0.1792(4) 1.0568(4) 0.0710(16) Uani 1 1 d .
F3 F 0.3134(5) -0.0970(6) 1.2139(5) 0.092(2) Uani 1 1 d .
F4 F 0.1414(8) -0.0249(9) 1.1615(5) 0.122(3) Uani 1 1 d .
F5 F 0.2850(10) 0.0699(7) 1.1620(4) 0.124(3) Uani 1 1 d .
F6 F 0.0947(5) -0.1615(4) 0.8921(4) 0.0667(14) Uani 1 1 d .
F7 F 0.2772(6) -0.1332(7) 0.8939(7) 0.141(4) Uani 1 1 d .
F8 F 0.1015(7) -0.0863(9) 0.7395(5) 0.127(3) Uani 1 1 d .
F9 F 0.2126(14) 0.0451(12) 0.7945(5) 0.230(9) Uani 1 1 d .
F10 F 0.0388(13) 0.0396(9) 0.8040(5) 0.161(6) Uani 1 1 d .
C12 C 0.2066(5) 0.4089(5) 0.9946(4) 0.0289(11) Uani 1 1 d .
O2 O 0.0931(4) 0.3776(4) 0.9982(3) 0.0343(10) Uani 1 1 d .
C13 C 0.2712(6) 0.4714(6) 1.0825(5) 0.0395(14) Uani 1 1 d .
C14 C 0.2720(8) 0.4066(8) 1.1683(5) 0.0528(18) Uani 1 1 d .
C15 C 0.1958(7) 0.4918(6) 0.9160(5) 0.0437(16) Uani 1 1 d .
C16 C 0.1540(11) 0.4409(9) 0.8244(5) 0.072(3) Uani 1 1 d .
F11 F 0.3834(5) 0.4925(6) 1.0874(4) 0.0789(19) Uani 1 1 d .
F12 F 0.2154(6) 0.5687(4) 1.0882(3) 0.0710(16) Uani 1 1 d .
F13 F 0.3352(5) 0.4608(5) 1.2343(3) 0.0736(15) Uani 1 1 d .
F14 F 0.1648(6) 0.4026(9) 1.1782(4) 0.114(3) Uani 1 1 d .
F15 F 0.3046(10) 0.3046(6) 1.1678(4) 0.116(3) Uani 1 1 d .
F16 F 0.1195(5) 0.5745(4) 0.9219(3) 0.0601(13) Uani 1 1 d .
F17 F 0.3008(5) 0.5420(4) 0.9209(4) 0.0687(15) Uani 1 1 d .
F18 F 0.1180(7) 0.5230(7) 0.7663(4) 0.094(2) Uani 1 1 d .
F19 F 0.2452(8) 0.3864(7) 0.8053(4) 0.106(3) Uani 1 1 d .
F20 F 0.0724(9) 0.3696(8) 0.8153(4) 0.122(3) Uani 1 1 d .
Se2 Se 0.44239(4) 0.41700(4) 0.50842(4) 0.02887(15) Uani 1 1 d .
C17 C 0.2972(4) 0.4321(5) 0.5354(3) 0.0247(11) Uani 1 1 d .
C18 C 0.2449(5) 0.3303(5) 0.5458(4) 0.0265(11) Uani 1 1 d .
C19 C 0.1371(6) 0.3299(6) 0.5649(4) 0.0336(13) Uani 1 1 d .
H4 H 0.0999 0.2601 0.5703 0.040 Uiso 1 1 calc R
C20 C 0.0832(5) 0.4281(6) 0.5759(4) 0.0383(13) Uani 1 1 d .
H5 H 0.0094 0.4262 0.5898 0.046 Uiso 1 1 calc R
C21 C 0.1350(6) 0.5315(5) 0.5671(5) 0.0340(13) Uani 1 1 d .
H6 H 0.0966 0.5998 0.5747 0.041 Uiso 1 1 calc R
C22 C 0.2446(5) 0.5345(5) 0.5469(4) 0.0257(11) Uani 1 1 d .
C23 C 0.3129(5) 0.2266(5) 0.5318(4) 0.0272(12) Uani 1 1 d .
O3 O 0.4180(4) 0.2598(3) 0.5101(3) 0.0280(9) Uani 1 1 d .
C24 C 0.3533(6) 0.1527(6) 0.6164(5) 0.0368(14) Uani 1 1 d .
C25 C 0.4451(9) 0.2086(9) 0.6947(6) 0.061(2) Uani 1 1 d .
C26 C 0.2415(6) 0.1518(6) 0.4542(5) 0.0366(14) Uani 1 1 d .
C27 C 0.1837(9) 0.2157(9) 0.3684(6) 0.067(3) Uani 1 1 d .
F21 F 0.4066(5) 0.0589(4) 0.6007(4) 0.0607(13) Uani 1 1 d .
F22 F 0.2589(5) 0.1240(5) 0.6440(4) 0.0775(19) Uani 1 1 d .
F23 F 0.5518(5) 0.2173(8) 0.6777(4) 0.092(2) Uani 1 1 d .
F24 F 0.4611(6) 0.1417(6) 0.7642(3) 0.0797(17) Uani 1 1 d .
F25 F 0.4176(7) 0.3071(6) 0.7134(4) 0.093(2) Uani 1 1 d .
F26 F 0.1540(5) 0.0961(5) 0.4766(4) 0.0720(16) Uani 1 1 d .
F27 F 0.3135(5) 0.0735(4) 0.4337(3) 0.0565(12) Uani 1 1 d .
F28 F 0.1421(6) 0.1402(6) 0.3057(4) 0.090(2) Uani 1 1 d .
F29 F 0.2498(10) 0.2831(8) 0.3459(4) 0.143(5) Uani 1 1 d .
F30 F 0.0834(7) 0.2659(7) 0.3769(5) 0.110(3) Uani 1 1 d .
C28 C 0.3078(5) 0.6464(5) 0.5381(5) 0.0319(13) Uani 1 1 d .
O4 O 0.4124(4) 0.6150(3) 0.5168(3) 0.0320(9) Uani 1 1 d .
C29 C 0.3413(7) 0.7114(7) 0.6270(5) 0.0444(17) Uani 1 1 d .
C30 C 0.4289(10) 0.6508(10) 0.7038(6) 0.066(2) Uani 1 1 d .
C31 C 0.2320(6) 0.7202(6) 0.4636(5) 0.0410(16) Uani 1 1 d .
C32 C 0.1710(7) 0.6601(9) 0.3772(6) 0.058(2) Uani 1 1 d .
F31 F 0.3931(5) 0.8108(4) 0.6144(4) 0.0681(15) Uani 1 1 d .
F32 F 0.2456(5) 0.7360(6) 0.6539(4) 0.0774(18) Uani 1 1 d .
F33 F 0.3964(9) 0.5517(6) 0.7189(4) 0.112(3) Uani 1 1 d .
F34 F 0.4419(6) 0.7157(7) 0.7745(4) 0.092(2) Uani 1 1 d .
F35 F 0.5345(6) 0.6434(10) 0.6909(4) 0.121(3) Uani 1 1 d .
F36 F 0.1467(4) 0.7738(4) 0.4911(4) 0.0633(13) Uani 1 1 d .
F37 F 0.3020(4) 0.8026(4) 0.4457(4) 0.0582(13) Uani 1 1 d .
F38 F 0.1354(6) 0.7375(6) 0.3136(4) 0.090(2) Uani 1 1 d .
F39 F 0.2373(7) 0.5898(7) 0.3526(4) 0.091(2) Uani 1 1 d .
F40 F 0.0753(5) 0.6072(6) 0.3846(4) 0.0804(18) Uani 1 1 d .

loop_
_atom_site_aniso_label
_atom_site_aniso_U_11
_atom_site_aniso_U_22
_atom_site_aniso_U_33
_atom_site_aniso_U_23
_atom_site_aniso_U_13
_atom_site_aniso_U_12
Se1 0.0204(3) 0.0595(5) 0.0555(4) 0.0011(3) 0.0152(3) 0.0011(3)
C1 0.020(2) 0.023(3) 0.041(3) -0.006(2) 0.007(2) 0.001(2)
C2 0.029(3) 0.024(3) 0.058(4) -0.006(3) 0.013(3) -0.004(2)
C3 0.025(3) 0.028(3) 0.088(5) -0.008(3) 0.020(3) -0.003(3)
C4 0.024(3) 0.038(4) 0.078(5) -0.011(3) 0.025(3) -0.006(3)
C5 0.021(3) 0.034(3) 0.062(4) -0.008(3) 0.018(3) -0.007(2)
C6 0.019(2) 0.027(3) 0.038(3) 0.000(2) 0.014(2) 0.000(2)
C7 0.019(3) 0.018(3) 0.077(5) -0.004(3) 0.016(3) 0.002(2)
O1 0.0207(19) 0.0163(19) 0.072(3) -0.0014(19) 0.016(2) 0.0002(16)
C8 0.028(3) 0.029(3) 0.111(6) 0.018(5) 0.024(4) 0.007(3)
C9 0.075(7) 0.070(7) 0.066(5) -0.005(5) -0.023(5) -0.019(6)
C10 0.046(4) 0.046(4) 0.105(7) -0.035(5) 0.034(4) -0.015(4)
C11 0.160(14) 0.092(9) 0.083(8) -0.046(7) 0.076(9) -0.070(10)
F1 0.055(3) 0.108(6) 0.232(9) 0.104(7) 0.072(5) 0.051(4)
F2 0.082(4) 0.043(3) 0.095(4) 0.000(3) 0.036(3) -0.023(3)
F3 0.068(4) 0.086(5) 0.102(4) 0.046(4) -0.010(3) 0.007(3)
F4 0.099(6) 0.186(10) 0.073(4) -0.017(5) 0.013(4) 0.038(6)
F5 0.212(10) 0.083(5) 0.059(4) 0.020(3) 0.007(5) -0.006(6)
F6 0.073(3) 0.031(2) 0.094(4) -0.011(2) 0.019(3) -0.020(2)
F7 0.053(3) 0.131(6) 0.252(11) -0.138(7) 0.063(5) -0.013(4)
F8 0.126(6) 0.158(8) 0.110(5) -0.097(6) 0.055(5) -0.068(6)
F9 0.378(19) 0.265(14) 0.071(5) -0.042(7) 0.102(8) -0.248(15)
F10 0.272(14) 0.144(9) 0.060(4) 0.027(5) 0.034(6) 0.114(10)
C12 0.029(3) 0.020(2) 0.043(3) -0.003(3) 0.020(2) -0.003(2)
O2 0.022(2) 0.031(2) 0.054(3) -0.0014(19) 0.0189(19) 0.0010(18)
C13 0.041(3) 0.033(3) 0.052(4) -0.008(3) 0.025(3) -0.005(3)
C14 0.061(5) 0.046(4) 0.047(3) -0.006(3) 0.008(3) 0.005(4)
C15 0.058(4) 0.028(3) 0.055(4) 0.006(3) 0.032(4) 0.002(3)
C16 0.100(8) 0.075(7) 0.041(4) 0.010(4) 0.019(4) 0.013(6)
F11 0.061(3) 0.112(5) 0.071(3) -0.042(3) 0.031(3) -0.054(3)
F12 0.119(5) 0.029(2) 0.061(3) -0.010(2) 0.018(3) 0.021(3)
F13 0.090(4) 0.082(4) 0.045(2) -0.019(2) 0.012(2) -0.018(3)
F14 0.074(4) 0.203(10) 0.068(3) 0.042(5) 0.026(3) -0.027(5)
F15 0.220(10) 0.057(4) 0.050(3) 0.011(3) 0.003(4) 0.034(5)
F16 0.083(4) 0.045(2) 0.065(3) 0.017(2) 0.041(3) 0.029(3)
F17 0.067(3) 0.057(3) 0.094(4) 0.030(3) 0.043(3) 0.000(3)
F18 0.122(6) 0.112(5) 0.055(3) 0.032(3) 0.034(3) 0.055(5)
F19 0.142(6) 0.122(7) 0.072(4) 0.003(4) 0.060(4) 0.043(5)
F20 0.167(8) 0.128(7) 0.050(3) -0.010(4) -0.003(4) -0.073(6)
Se2 0.0214(3) 0.0192(2) 0.0509(3) 0.0018(2) 0.0182(2) 0.0007(2)
C17 0.019(2) 0.020(3) 0.035(2) 0.000(2) 0.0092(19) 0.001(2)
C18 0.027(3) 0.018(3) 0.036(3) -0.002(2) 0.012(2) 0.002(2)
C19 0.025(3) 0.028(3) 0.048(3) -0.004(3) 0.011(3) -0.008(2)
C20 0.022(2) 0.039(4) 0.060(3) -0.004(3) 0.021(3) -0.001(3)
C21 0.025(3) 0.027(3) 0.052(4) -0.004(3) 0.015(3) 0.000(2)
C22 0.015(2) 0.023(3) 0.038(3) -0.002(2) 0.005(2) -0.001(2)
C23 0.030(3) 0.014(2) 0.042(3) 0.000(2) 0.017(2) 0.001(2)
O3 0.029(2) 0.0089(17) 0.052(2) -0.0015(15) 0.0205(19) -0.0034(16)
C24 0.037(3) 0.024(3) 0.056(4) 0.010(3) 0.024(3) 0.010(3)
C25 0.069(6) 0.070(6) 0.047(4) 0.008(4) 0.020(4) 0.024(5)
C26 0.036(3) 0.023(3) 0.056(4) -0.008(3) 0.019(3) -0.007(3)
C27 0.069(6) 0.058(6) 0.057(5) -0.015(4) -0.014(4) 0.011(5)
F21 0.078(3) 0.037(2) 0.072(3) 0.015(2) 0.027(3) 0.026(2)
F22 0.057(3) 0.097(5) 0.091(4) 0.055(3) 0.041(3) 0.009(3)
F23 0.059(3) 0.141(6) 0.070(3) -0.002(4) 0.010(3) -0.011(4)
F24 0.089(4) 0.096(5) 0.051(3) 0.030(3) 0.014(3) 0.024(4)
F25 0.125(6) 0.074(4) 0.058(3) -0.011(3) -0.013(3) 0.033(4)
F26 0.060(3) 0.065(3) 0.101(4) -0.033(3) 0.040(3) -0.040(3)
F27 0.058(3) 0.033(2) 0.077(3) -0.022(2) 0.016(2) 0.006(2)
F28 0.081(4) 0.107(5) 0.066(3) -0.051(3) -0.005(3) 0.000(4)
F29 0.190(9) 0.154(8) 0.047(3) 0.040(4) -0.031(4) -0.116(7)
F30 0.096(5) 0.120(6) 0.091(5) -0.017(4) -0.015(4) 0.059(5)
C28 0.020(2) 0.020(3) 0.058(4) -0.003(3) 0.014(2) 0.004(2)
O4 0.0228(19) 0.0124(18) 0.065(3) 0.0027(17) 0.0189(19) 0.0021(16)
C29 0.038(3) 0.039(4) 0.058(4) -0.014(3) 0.018(3) -0.006(3)
C30 0.077(6) 0.067(6) 0.046(4) -0.013(4) 0.000(4) -0.003(5)
C31 0.027(3) 0.025(3) 0.071(5) 0.006(3) 0.014(3) 0.007(2)
C32 0.042(4) 0.069(6) 0.060(4) 0.012(4) 0.008(3) 0.006(4)
F31 0.092(4) 0.030(2) 0.080(3) -0.014(2) 0.020(3) -0.026(3)
F32 0.055(3) 0.090(4) 0.093(4) -0.051(3) 0.031(3) -0.005(3)
F33 0.156(7) 0.079(5) 0.064(4) 0.016(3) -0.033(4) -0.031(5)
F34 0.103(5) 0.105(5) 0.063(3) -0.045(3) 0.013(3) -0.033(4)
F35 0.067(4) 0.214(11) 0.069(4) -0.005(5) -0.007(3) 0.041(6)
F36 0.041(2) 0.056(3) 0.096(4) 0.012(3) 0.023(2) 0.022(2)
F37 0.045(2) 0.039(2) 0.088(3) 0.019(2) 0.013(2) -0.005(2)
F38 0.094(5) 0.080(4) 0.082(4) 0.044(3) 0.001(4) 0.006(4)
F39 0.097(5) 0.113(6) 0.057(3) -0.015(3) 0.012(3) 0.040(4)
F40 0.061(3) 0.097(5) 0.072(3) 0.006(3) -0.002(3) -0.031(3)

loop_
_atom_type_symbol
_atom_type_description
_atom_type_scat_dispersion_real
_atom_type_scat_dispersion_imag
_atom_type_scat_source
C C 0.0033 0.0016 'International Tables Vol C Tables 4.2.6.8 and 6.1.1.4'
H H 0.0000 0.0000 'International Tables Vol C Tables 4.2.6.8 and 6.1.1.4'
O O 0.0106 0.0060 'International Tables Vol C Tables 4.2.6.8 and 6.1.1.4'
F F 0.0171 0.0103 'International Tables Vol C Tables 4.2.6.8 and 6.1.1.4'
Se Se -0.0929 2.2259 'International Tables Vol C Tables 4.2.6.8 and 6.1.1.4'

loop_
_geom_angle_atom_site_label_1
_geom_angle_atom_site_label_2
_geom_angle_atom_site_label_3
_geom_angle
C1 Se1 O1 84.8(2)
C1 Se1 O2 76.5(2)
O1 Se1 O2 161.29(15)
C2 C1 C6 121.4(5)
C2 C1 Se1 115.3(5)
C6 C1 Se1 123.3(4)
C1 C2 C3 120.3(6)
C1 C2 C7 115.4(5)
C3 C2 C7 124.3(6)
C2 C3 C4 118.9(6)
C2 C3 H1 120.5
C4 C3 H1 120.5
C5 C4 C3 121.3(5)
C5 C4 H2 119.4
C3 C4 H2 119.4
C4 C5 C6 120.4(6)
C4 C5 H3 119.8
C6 C5 H3 119.8
C1 C6 C5 117.7(5)
C1 C6 C12 118.2(5)
C5 C6 C12 124.0(5)
O1 C7 C2 109.5(5)
O1 C7 C10 106.5(6)
C2 C7 C10 112.0(7)
O1 C7 C8 107.2(6)
C2 C7 C8 110.7(6)
C10 C7 C8 110.8(7)
C7 O1 Se1 114.9(4)
F1 C8 F2 108.6(7)
F1 C8 C9 107.5(9)
F2 C8 C9 104.3(7)
F1 C8 C7 110.7(7)
F2 C8 C7 109.0(7)
C9 C8 C7 116.4(7)
F5 C9 F3 112.1(8)
F5 C9 F4 101.2(13)
F3 C9 F4 105.6(10)
F5 C9 C8 116.1(10)
F3 C9 C8 109.4(10)
F4 C9 C8 111.7(7)
F6 C10 F7 106.4(8)
F6 C10 C11 106.7(8)
F7 C10 C11 108.5(10)
F6 C10 C7 109.0(7)
F7 C10 C7 108.5(7)
C11 C10 C7 117.2(9)
F9 C11 F10 108.6(16)
F9 C11 F8 105.9(9)
F10 C11 F8 104.2(14)
F9 C11 C10 111.5(14)
F10 C11 C10 112.2(9)
F8 C11 C10 114.1(13)
O2 C12 C6 107.2(5)
O2 C12 C15 109.1(5)
C6 C12 C15 112.1(5)
O2 C12 C13 108.7(4)
C6 C12 C13 110.7(5)
C15 C12 C13 109.0(5)
C12 O2 Se1 114.9(4)
F11 C13 F12 109.2(6)
F11 C13 C14 105.9(7)
F12 C13 C14 104.5(6)
F11 C13 C12 111.8(5)
F12 C13 C12 109.8(6)
C14 C13 C12 115.3(6)
F15 C14 F13 112.0(8)
F15 C14 F14 105.5(10)
F13 C14 F14 106.3(7)
F15 C14 C13 113.2(7)
F13 C14 C13 109.4(7)
F14 C14 C13 110.2(7)
F16 C15 F17 106.7(6)
F16 C15 C16 107.8(7)
F17 C15 C16 106.2(7)
F16 C15 C12 108.3(5)
F17 C15 C12 110.9(6)
C16 C15 C12 116.5(6)
F20 C16 F18 108.9(10)
F20 C16 F19 106.1(10)
F18 C16 F19 108.4(8)
F20 C16 C15 114.4(8)
F18 C16 C15 109.3(8)
F19 C16 C15 109.5(9)
C17 Se2 O3 86.6(2)
C17 Se2 O4 74.7(2)
O3 Se2 O4 161.28(16)
C18 C17 C22 121.1(5)
C18 C17 Se2 113.8(4)
C22 C17 Se2 125.1(4)
C17 C18 C19 119.5(5)
C17 C18 C23 115.0(5)
C19 C18 C23 125.5(5)
C20 C19 C18 120.8(6)
C20 C19 H4 119.6
C18 C19 H4 119.6
C19 C20 C21 120.7(5)
C19 C20 H5 119.7
C21 C20 H5 119.7
C20 C21 C22 119.7(6)
C20 C21 H6 120.1
C22 C21 H6 120.1
C17 C22 C21 118.1(5)
C17 C22 C28 119.7(5)
C21 C22 C28 122.1(5)
O3 C23 C18 109.7(5)
O3 C23 C26 106.2(5)
C18 C23 C26 112.7(5)
O3 C23 C24 106.4(5)
C18 C23 C24 112.1(5)
C26 C23 C24 109.3(5)
C23 O3 Se2 114.9(3)
F21 C24 F22 108.7(6)
F21 C24 C25 104.3(6)
F22 C24 C25 107.5(6)
F21 C24 C23 110.8(5)
F22 C24 C23 109.7(5)
C25 C24 C23 115.5(6)
F25 C25 F24 109.9(7)
F25 C25 F23 106.5(10)
F24 C25 F23 106.4(8)
F25 C25 C24 114.5(7)
F24 C25 C24 108.7(9)
F23 C25 C24 110.5(7)
F26 C26 F27 107.4(6)
F26 C26 C27 106.9(7)
F27 C26 C27 106.1(6)
F26 C26 C23 110.6(5)
F27 C26 C23 110.1(5)
C27 C26 C23 115.4(6)
F29 C27 F28 110.6(10)
F29 C27 F30 112.0(11)
F28 C27 F30 102.6(8)
F29 C27 C26 114.5(8)
F28 C27 C26 108.3(8)
F30 C27 C26 108.1(9)
O4 C28 C22 105.3(5)
O4 C28 C31 108.9(5)
C22 C28 C31 111.4(5)
O4 C28 C29 109.1(5)
C22 C28 C29 110.6(5)
C31 C28 C29 111.3(6)
C28 O4 Se2 115.2(4)
F32 C29 F31 107.7(7)
F32 C29 C30 106.5(7)
F31 C29 C30 106.9(7)
F32 C29 C28 111.7(6)
F31 C29 C28 107.8(6)
C30 C29 C28 115.7(7)
F33 C30 F35 108.1(11)
F33 C30 F34 110.1(9)
F35 C30 F34 105.9(9)
F33 C30 C29 114.1(8)
F35 C30 C29 111.2(9)
F34 C30 C29 107.1(9)
F37 C31 F36 105.8(6)
F37 C31 C32 108.0(7)
F36 C31 C32 107.5(6)
F37 C31 C28 108.3(5)
F36 C31 C28 109.9(6)
C32 C31 C28 116.9(6)
F39 C32 F40 108.8(10)
F39 C32 F38 108.0(8)
F40 C32 F38 107.1(7)
F39 C32 C31 113.7(7)
F40 C32 C31 109.9(7)
F38 C32 C31 109.1(8)

loop_
_geom_bond_atom_site_label_1
_geom_bond_atom_site_label_2
_geom_bond_distance
Se1 C1 1.870(5)
Se1 O1 1.969(4)
Se1 O2 2.297(5)
C1 C2 1.383(8)
C1 C6 1.396(8)
C2 C3 1.377(10)
C2 C7 1.529(9)
C3 C4 1.400(10)
C3 H1 0.9500
C4 C5 1.365(10)
C4 H2 0.9500
C5 C6 1.411(8)
C5 H3 0.9500
C6 C12 1.525(8)
C7 O1 1.399(7)
C7 C10 1.561(11)
C7 C8 1.576(11)
C8 F1 1.337(8)
C8 F2 1.355(9)
C8 C9 1.547(15)
C9 F5 1.251(14)
C9 F3 1.321(12)
C9 F4 1.363(15)
C10 F6 1.344(10)
C10 F7 1.352(10)
C10 C11 1.48(2)
C11 F9 1.275(14)
C11 F10 1.29(2)
C11 F8 1.312(12)
C12 O2 1.398(7)
C12 C15 1.565(9)
C12 C13 1.579(9)
C13 F11 1.321(8)
C13 F12 1.342(8)
C13 C14 1.561(11)
C14 F15 1.268(11)
C14 F13 1.281(10)
C14 F14 1.310(11)
C15 F16 1.347(8)
C15 F17 1.351(9)
C15 C16 1.526(12)
C16 F20 1.256(14)
C16 F18 1.328(11)
C16 F19 1.352(13)
Se2 C17 1.874(5)
Se2 O3 1.886(4)
Se2 O4 2.382(4)
C17 C18 1.384(8)
C17 C22 1.395(8)
C18 C19 1.379(9)
C18 C23 1.513(8)
C19 C20 1.358(10)
C19 H4 0.9500
C20 C21 1.392(9)
C20 H5 0.9500
C21 C22 1.408(8)
C21 H6 0.9500
C22 C28 1.545(8)
C23 O3 1.423(7)
C23 C26 1.563(9)
C23 C24 1.566(9)
C24 F21 1.331(8)
C24 F22 1.341(8)
C24 C25 1.553(13)
C25 F25 1.268(12)
C25 F24 1.330(11)
C25 F23 1.353(12)
C26 F26 1.347(8)
C26 F27 1.353(8)
C26 C27 1.544(12)
C27 F29 1.232(14)
C27 F28 1.328(10)
C27 F30 1.358(12)
C28 O4 1.408(7)
C28 C31 1.544(10)
C28 C29 1.561(10)
C29 F32 1.337(9)
C29 F31 1.365(9)
C29 C30 1.542(13)
C30 F33 1.277(13)
C30 F35 1.312(13)
C30 F34 1.335(11)
C31 F37 1.353(8)
C31 F36 1.354(8)
C31 C32 1.538(12)
C32 F39 1.271(11)
C32 F40 1.318(10)
C32 F38 1.344(10)
